data_4074643
loop_
_publ_author_name
'Pan, Jun'
'Kampf, Jeff W.'
'Ashe, Arthur J.'

_publ_section_title
;
 Switchable Haptotropic Migrations of Tricarbonylchromium Complexes of
 1,2-Dihydro-2-phenyl-1,2-azaborine
;
_journal_issue 1
_journal_name_full Organometallics
_journal_page_first 197
_journal_paper_doi 10.1021/om0506973
_journal_volume 25
_journal_year 2006
_chemical_formula_moiety 'C13 H10 B Cr N O3, C4 H8 O2'
_chemical_formula_sum 'C17 H18 B Cr N O5'
_chemical_formula_weight 379.13
_chemical_name_systematic
;

 ?

;
_space_group_IT_number 2
_symmetry_cell_setting triclinic
_symmetry_space_group_name_Hall '-P 1'
_symmetry_space_group_name_H-M 'P -1'
_atom_sites_solution_hydrogens geom
_atom_sites_solution_primary direct
_atom_sites_solution_secondary difmap
_audit_creation_method SHELXL-97
_cell_angle_alpha 68.342(3)
_cell_angle_beta 75.790(3)
_cell_angle_gamma 75.134(3)
_cell_formula_units_Z 2
_cell_length_a 7.5897(13)
_cell_length_b 9.9787(17)
_cell_length_c 13.252(2)
_cell_measurement_reflns_used 6012
_cell_measurement_temperature 118(2)
_cell_measurement_theta_max 28.28
_cell_measurement_theta_min 2.82
_cell_volume 888.8(3)
_computing_cell_refinement 'Bruker SMART'
_computing_data_collection 'Bruker SMART'
_computing_data_reduction 'Bruker SHELXTL'
_computing_molecular_graphics 'Bruker SHELXTL'
_computing_publication_material 'Bruker SHELXTL'
_computing_structure_refinement 'Bruker SHELXTL'
_computing_structure_solution 'Bruker SHELXTL'
_diffrn_ambient_temperature 118(2)
_diffrn_measured_fraction_theta_full 0.982
_diffrn_measured_fraction_theta_max 0.982
_diffrn_measurement_device_type 'CCD area detector'
_diffrn_measurement_method 'phi and omega scans'
_diffrn_radiation_monochromator graphite
_diffrn_radiation_source 'fine-focus sealed tube'
_diffrn_radiation_type MoK\a
_diffrn_radiation_wavelength 0.71073
_diffrn_reflns_av_R_equivalents 0.0222
_diffrn_reflns_av_sigmaI/netI 0.0284
_diffrn_reflns_limit_h_max 10
_diffrn_reflns_limit_h_min -9
_diffrn_reflns_limit_k_max 13
_diffrn_reflns_limit_k_min -12
_diffrn_reflns_limit_l_max 17
_diffrn_reflns_limit_l_min -17
_diffrn_reflns_number 8792
_diffrn_reflns_theta_full 28.28
_diffrn_reflns_theta_max 28.28
_diffrn_reflns_theta_min 2.82
_exptl_absorpt_coefficient_mu 0.670
_exptl_absorpt_correction_T_max 0.9920
_exptl_absorpt_correction_T_min 0.7571
_exptl_absorpt_correction_type multi-scan
_exptl_absorpt_process_details 'Blessing, Acta Cryst. (1995) A51 33-38.'
_exptl_crystal_colour orange
_exptl_crystal_density_diffrn 1.417
_exptl_crystal_density_method 'not measured'
_exptl_crystal_description plate
_exptl_crystal_F_000 392
_exptl_crystal_size_max 0.44
_exptl_crystal_size_mid 0.30
_exptl_crystal_size_min 0.12
_refine_diff_density_max 0.420
_refine_diff_density_min -0.241
_refine_diff_density_rms 0.053
_refine_ls_extinction_method none
_refine_ls_goodness_of_fit_ref 1.041
_refine_ls_hydrogen_treatment constr
_refine_ls_matrix_type full
_refine_ls_number_parameters 229
_refine_ls_number_reflns 4330
_refine_ls_number_restraints 0
_refine_ls_restrained_S_all 1.041
_refine_ls_R_factor_all 0.0340
_refine_ls_R_factor_gt 0.0298
_refine_ls_shift/su_max 0.000
_refine_ls_shift/su_mean 0.000
_refine_ls_structure_factor_coef Fsqd
_refine_ls_weighting_details 'calc w=1/[\s^2^(Fo^2^)+(0.0442P)^2^+0.3160P] where P=(Fo^2^+2Fc^2^)/3'
_refine_ls_weighting_scheme calc
_refine_ls_wR_factor_gt 0.0821
_refine_ls_wR_factor_ref 0.0842
_reflns_number_gt 3912
_reflns_number_total 4330
_reflns_threshold_expression >2sigma(I)
_cod_data_source_file om0506973si20050811_102538.cif
_cod_data_source_block jpb
_cod_depositor_comments
;
The following automatic conversions were performed:

'_symmetry_cell_setting' value 'Triclinic' changed to 'triclinic'
according to /home/saulius/struct/CIF-dictionaries/cif_core.dic
dictionary named 'cif_core.dic' version 2.4.1 from 2010-06-29.

Automatic conversion script
Id: cif_fix_values 1715 2011-07-08 13:25:40Z adriana 
;
_cod_original_sg_symbol_H-M P-1
_cod_database_code 4074643

loop_
_symmetry_equiv_pos_as_xyz
'x, y, z'
'-x, -y, -z'

loop_
_atom_site_label
_atom_site_type_symbol
_atom_site_fract_x
_atom_site_fract_y
_atom_site_fract_z
_atom_site_U_iso_or_equiv
_atom_site_adp_type
_atom_site_occupancy
_atom_site_symmetry_multiplicity
_atom_site_calc_flag
_atom_site_refinement_flags
Cr1 Cr 0.51800(3) 0.66174(2) 0.271137(17) 0.01846(8) Uani 1 1 d .
B1 B 0.4844(2) 0.64992(16) 0.10191(13) 0.0203(3) Uani 1 1 d .
N1 N 0.50648(16) 0.50988(12) 0.18936(9) 0.0201(2) Uani 1 1 d .
H1N H 0.5974 0.4403 0.1760 0.031(5) Uiso 1 1 calc R
C1 C 0.3962(2) 0.47679(15) 0.29206(12) 0.0236(3) Uani 1 1 d .
H1A H 0.4185 0.3816 0.3446 0.028 Uiso 1 1 calc R
C2 C 0.2527(2) 0.58349(17) 0.31804(12) 0.0266(3) Uani 1 1 d .
H2A H 0.1720 0.5594 0.3868 0.032 Uiso 1 1 calc R
C3 C 0.2259(2) 0.72858(17) 0.24236(13) 0.0280(3) Uani 1 1 d .
H3A H 0.1303 0.8013 0.2625 0.034 Uiso 1 1 calc R
C4 C 0.3373(2) 0.76628(16) 0.13898(12) 0.0255(3) Uani 1 1 d .
H4 H 0.3213 0.8651 0.0914 0.031 Uiso 1 1 calc R
C5 C 0.61288(19) 0.66863(15) -0.01256(11) 0.0204(3) Uani 1 1 d .
C6 C 0.7578(2) 0.55606(15) -0.03135(12) 0.0235(3) Uani 1 1 d .
H6A H 0.7792 0.4667 0.0273 0.028 Uiso 1 1 calc R
C7 C 0.8706(2) 0.57179(17) -0.13332(12) 0.0270(3) Uani 1 1 d .
H7A H 0.9683 0.4942 -0.1436 0.032 Uiso 1 1 calc R
C8 C 0.8403(2) 0.70065(18) -0.21979(12) 0.0291(3) Uani 1 1 d .
H8A H 0.9167 0.7116 -0.2898 0.035 Uiso 1 1 calc R
C9 C 0.6981(2) 0.81410(18) -0.20412(13) 0.0314(3) Uani 1 1 d .
H9A H 0.6772 0.9028 -0.2635 0.038 Uiso 1 1 calc R
C10 C 0.5864(2) 0.79807(16) -0.10176(12) 0.0261(3) Uani 1 1 d .
H10A H 0.4898 0.8767 -0.0920 0.031 Uiso 1 1 calc R
C11 C 0.6937(2) 0.77276(17) 0.18537(12) 0.0282(3) Uani 1 1 d .
C12 C 0.6945(2) 0.53838(17) 0.35491(12) 0.0268(3) Uani 1 1 d .
C13 C 0.4596(2) 0.76862(17) 0.36516(12) 0.0279(3) Uani 1 1 d .
C14 C 0.9450(2) 0.13850(15) 0.09506(11) 0.0245(3) Uani 1 1 d .
H14A H 0.8583 0.1832 0.0426 0.037 Uiso 1 1 calc R
H14B H 0.9987 0.0377 0.0960 0.037 Uiso 1 1 calc R
H14C H 1.0437 0.1956 0.0729 0.037 Uiso 1 1 calc R
C15 C 0.84475(19) 0.13691(14) 0.20724(11) 0.0211(3) Uani 1 1 d .
C16 C 0.7940(2) -0.00057(18) 0.39630(12) 0.0306(3) Uani 1 1 d .
H16A H 0.6582 0.0211 0.4001 0.037 Uiso 1 1 calc R
H16B H 0.8285 0.0709 0.4202 0.037 Uiso 1 1 calc R
C17 C 0.8551(3) -0.1550(2) 0.46902(14) 0.0440(4) Uani 1 1 d .
H17A H 0.8273 -0.2247 0.4416 0.066 Uiso 1 1 calc R
H17B H 0.7893 -0.1678 0.5445 0.066 Uiso 1 1 calc R
H17C H 0.9885 -0.1728 0.4682 0.066 Uiso 1 1 calc R
O1 O 0.8021(2) 0.84389(16) 0.13140(11) 0.0485(4) Uani 1 1 d .
O2 O 0.80849(18) 0.46630(15) 0.40598(10) 0.0432(3) Uani 1 1 d .
O3 O 0.42445(19) 0.83404(15) 0.42595(11) 0.0432(3) Uani 1 1 d .
O4 O 0.73736(15) 0.23917(11) 0.22890(9) 0.0300(2) Uani 1 1 d .
O5 O 0.88711(15) 0.00855(11) 0.28478(8) 0.0251(2) Uani 1 1 d .

loop_
_atom_site_aniso_label
_atom_site_aniso_U_11
_atom_site_aniso_U_22
_atom_site_aniso_U_33
_atom_site_aniso_U_23
_atom_site_aniso_U_13
_atom_site_aniso_U_12
Cr1 0.02014(12) 0.01783(11) 0.01725(11) -0.00702(8) -0.00185(8) -0.00253(8)
B1 0.0196(7) 0.0218(7) 0.0208(7) -0.0081(6) -0.0060(6) -0.0019(6)
N1 0.0214(5) 0.0186(5) 0.0211(5) -0.0088(4) -0.0017(4) -0.0034(4)
C1 0.0272(7) 0.0236(6) 0.0212(6) -0.0076(5) -0.0002(5) -0.0098(5)
C2 0.0207(7) 0.0363(8) 0.0247(7) -0.0132(6) 0.0017(5) -0.0088(6)
C3 0.0206(7) 0.0335(8) 0.0296(7) -0.0158(6) -0.0042(6) 0.0037(6)
C4 0.0247(7) 0.0246(7) 0.0247(7) -0.0081(5) -0.0080(6) 0.0037(5)
C5 0.0205(6) 0.0224(6) 0.0204(6) -0.0077(5) -0.0056(5) -0.0042(5)
C6 0.0258(7) 0.0239(6) 0.0211(6) -0.0073(5) -0.0040(5) -0.0047(5)
C7 0.0252(7) 0.0335(7) 0.0260(7) -0.0159(6) -0.0020(6) -0.0049(6)
C8 0.0277(7) 0.0439(9) 0.0196(6) -0.0113(6) -0.0010(6) -0.0145(6)
C9 0.0333(8) 0.0358(8) 0.0217(7) -0.0006(6) -0.0089(6) -0.0097(7)
C10 0.0256(7) 0.0261(7) 0.0251(7) -0.0056(6) -0.0082(6) -0.0023(6)
C11 0.0358(8) 0.0318(7) 0.0219(7) -0.0129(6) -0.0009(6) -0.0122(6)
C12 0.0263(7) 0.0325(7) 0.0209(6) -0.0092(6) -0.0024(6) -0.0049(6)
C13 0.0297(7) 0.0287(7) 0.0259(7) -0.0113(6) -0.0003(6) -0.0074(6)
C14 0.0299(7) 0.0227(6) 0.0202(6) -0.0058(5) -0.0034(5) -0.0064(6)
C15 0.0217(6) 0.0198(6) 0.0233(6) -0.0073(5) -0.0051(5) -0.0047(5)
C16 0.0349(8) 0.0345(8) 0.0188(7) -0.0104(6) 0.0008(6) -0.0028(6)
C17 0.0511(11) 0.0439(10) 0.0220(8) 0.0001(7) -0.0055(7) 0.0001(8)
O1 0.0614(9) 0.0616(9) 0.0340(7) -0.0207(6) 0.0123(6) -0.0426(7)
O2 0.0367(7) 0.0552(8) 0.0300(6) -0.0074(6) -0.0143(5) 0.0035(6)
O3 0.0520(8) 0.0482(7) 0.0397(7) -0.0312(6) 0.0051(6) -0.0138(6)
O4 0.0295(5) 0.0214(5) 0.0337(6) -0.0090(4) -0.0029(5) 0.0019(4)
O5 0.0315(5) 0.0213(5) 0.0177(5) -0.0066(4) -0.0018(4) 0.0013(4)

loop_
_atom_type_symbol
_atom_type_description
_atom_type_scat_dispersion_real
_atom_type_scat_dispersion_imag
_atom_type_scat_source
C C 0.0033 0.0016 'International Tables Vol C Tables 4.2.6.8 and 6.1.1.4'
H H 0.0000 0.0000 'International Tables Vol C Tables 4.2.6.8 and 6.1.1.4'
B B 0.0013 0.0007 'International Tables Vol C Tables 4.2.6.8 and 6.1.1.4'
N N 0.0061 0.0033 'International Tables Vol C Tables 4.2.6.8 and 6.1.1.4'
O O 0.0106 0.0060 'International Tables Vol C Tables 4.2.6.8 and 6.1.1.4'
Cr Cr 0.3209 0.6236 'International Tables Vol C Tables 4.2.6.8 and 6.1.1.4'

loop_
_geom_angle_atom_site_label_1
_geom_angle_atom_site_label_2
_geom_angle_atom_site_label_3
_geom_angle
C13 Cr1 C11 89.88(7)
C13 Cr1 C12 87.58(7)
C11 Cr1 C12 88.65(7)
C13 Cr1 C1 125.52(6)
C11 Cr1 C1 144.53(6)
C12 Cr1 C1 90.62(6)
C13 Cr1 N1 161.71(6)
C11 Cr1 N1 107.99(5)
C12 Cr1 N1 96.47(6)
C1 Cr1 N1 36.96(5)
C13 Cr1 C2 96.04(6)
C11 Cr1 C2 157.29(7)
C12 Cr1 C2 113.43(6)
C1 Cr1 C2 36.97(5)
N1 Cr1 C2 65.97(5)
C13 Cr1 C3 89.21(6)
C11 Cr1 C3 121.25(7)
C12 Cr1 C3 149.92(6)
C1 Cr1 C3 67.30(6)
N1 Cr1 C3 78.34(5)
C2 Cr1 C3 37.34(6)
C13 Cr1 C4 109.63(6)
C11 Cr1 C4 90.83(6)
C12 Cr1 C4 162.78(6)
C1 Cr1 C4 79.89(6)
N1 Cr1 C4 67.36(5)
C2 Cr1 C4 66.52(6)
C3 Cr1 C4 36.15(5)
C13 Cr1 B1 147.00(6)
C11 Cr1 B1 84.27(6)
C12 Cr1 B1 124.58(6)
C1 Cr1 B1 67.23(5)
N1 Cr1 B1 36.85(5)
C2 Cr1 B1 78.83(5)
C3 Cr1 B1 66.85(5)
C4 Cr1 B1 38.34(5)
N1 B1 C4 112.46(12)
N1 B1 C5 119.58(12)
C4 B1 C5 127.88(13)
N1 B1 Cr1 65.02(7)
C4 B1 Cr1 67.25(8)
C5 B1 Cr1 133.75(10)
C1 N1 B1 125.30(12)
C1 N1 Cr1 70.65(7)
B1 N1 Cr1 78.12(8)
N1 C1 C2 119.65(13)
N1 C1 Cr1 72.39(7)
C2 C1 Cr1 73.08(8)
C1 C2 C3 120.37(13)
C1 C2 Cr1 69.95(8)
C3 C2 Cr1 72.10(9)
C4 C3 C2 121.29(13)
C4 C3 Cr1 73.31(8)
C2 C3 Cr1 70.56(8)
C3 C4 B1 120.44(13)
C3 C4 Cr1 70.54(8)
B1 C4 Cr1 74.41(8)
C10 C5 C6 116.93(13)
C10 C5 B1 121.33(12)
C6 C5 B1 121.73(12)
C7 C6 C5 121.81(13)
C8 C7 C6 119.84(14)
C7 C8 C9 119.85(14)
C8 C9 C10 120.06(14)
C9 C10 C5 121.51(14)
O1 C11 Cr1 179.13(16)
O2 C12 Cr1 177.08(15)
O3 C13 Cr1 178.74(15)
O4 C15 O5 121.96(13)
O4 C15 C14 125.30(13)
O5 C15 C14 112.74(11)
O5 C16 C17 106.80(12)
C15 O5 C16 115.61(11)

loop_
_geom_bond_atom_site_label_1
_geom_bond_atom_site_label_2
_geom_bond_distance
Cr1 C13 1.8313(15)
Cr1 C11 1.8390(16)
Cr1 C12 1.8484(15)
Cr1 C1 2.1700(14)
Cr1 N1 2.1921(11)
Cr1 C2 2.2101(15)
Cr1 C3 2.2302(15)
Cr1 C4 2.2657(14)
Cr1 B1 2.3665(16)
B1 N1 1.4504(19)
B1 C4 1.524(2)
B1 C5 1.564(2)
N1 C1 1.3829(18)
C1 C2 1.389(2)
C2 C3 1.421(2)
C3 C4 1.395(2)
C5 C10 1.4009(19)
C5 C6 1.4041(19)
C6 C7 1.389(2)
C7 C8 1.382(2)
C8 C9 1.388(2)
C9 C10 1.389(2)
C11 O1 1.152(2)
C12 O2 1.1547(19)
C13 O3 1.1574(19)
C14 C15 1.4908(19)
C15 O4 1.2093(17)
C15 O5 1.3339(16)
C16 O5 1.4534(17)
C16 C17 1.508(2)

loop_
_geom_hbond_atom_site_label_D
_geom_hbond_atom_site_label_H
_geom_hbond_atom_site_label_A
_geom_hbond_distance_DH
_geom_hbond_distance_HA
_geom_hbond_distance_DA
_geom_hbond_angle_DHA
N1 H1N O4 0.88 1.97 2.7604(16) 148.7
